data_4021561
loop_
_publ_author_name
'Chikoto Fujimoto'
'Yukio Kusunose'
'Hiromitsu Maeda'

_publ_section_title
;
 CH&#x00B7;&#x00B7;&#x00B7;Anion Interaction in BF~2~ Complexes of
 C~3~-Bridged Oligopyrroles
;
_journal_name_full 'Journal of Organic Chemistry'
_journal_page_first 2389
_journal_page_last 2394
_journal_paper_doi 10.1021/jo052511f
_journal_volume 71
_journal_year 2006
_chemical_formula_moiety 'C13 H13 B F2 N2 O2'
_chemical_formula_sum 'C13 H13 B F2 N2 O2'
_chemical_formula_weight 278.06
_chemical_name_systematic
; 
 ? 
;
_space_group_IT_number 15
_symmetry_cell_setting monoclinic
_symmetry_space_group_name_Hall '-C 2yc'
_symmetry_space_group_name_H-M 'C 1 2/c 1'
_atom_sites_solution_hydrogens geom
_atom_sites_solution_primary direct
_atom_sites_solution_secondary difmap
_audit_creation_method SHELXL-97
_cell_angle_alpha 90.00
_cell_angle_beta 93.460(2)
_cell_angle_gamma 90.00
_cell_formula_units_Z 8
_cell_length_a 13.2822(17)
_cell_length_b 10.0025(13)
_cell_length_c 19.084(2)
_cell_measurement_reflns_used 4739
_cell_measurement_temperature 90(2)
_cell_measurement_theta_max 28.14
_cell_measurement_theta_min 2.73
_cell_volume 2530.7(6)
_computing_cell_refinement 'Bruker SMART'
_computing_data_collection 'Bruker SMART'
_computing_data_reduction 'Bruker SAINT'
_computing_molecular_graphics 'Bruker SHELXTL'
_computing_publication_material 'Bruker SHELXTL'
_computing_structure_refinement 'SHELXL-97 (Sheldrick, 1997)'
_computing_structure_solution 'SHELXS-97 (Sheldrick, 1990)'
_diffrn_ambient_temperature 90(2)
_diffrn_detector_area_resol_mean 8.366
_diffrn_measured_fraction_theta_full 0.916
_diffrn_measured_fraction_theta_max 0.916
_diffrn_measurement_device_type 'CCD area detector'
_diffrn_measurement_method 'phi and omega scans'
_diffrn_radiation_monochromator graphite
_diffrn_radiation_source 'fine-focus sealed tube'
_diffrn_radiation_type MoK\a
_diffrn_radiation_wavelength 0.71073
_diffrn_reflns_av_R_equivalents 0.0165
_diffrn_reflns_av_sigmaI/netI 0.0213
_diffrn_reflns_limit_h_max 17
_diffrn_reflns_limit_h_min -13
_diffrn_reflns_limit_k_max 13
_diffrn_reflns_limit_k_min -12
_diffrn_reflns_limit_l_max 19
_diffrn_reflns_limit_l_min -24
_diffrn_reflns_number 7567
_diffrn_reflns_theta_full 28.29
_diffrn_reflns_theta_max 28.29
_diffrn_reflns_theta_min 2.14
_exptl_absorpt_coefficient_mu 0.117
_exptl_absorpt_correction_T_max 0.9826
_exptl_absorpt_correction_T_min 0.9491
_exptl_absorpt_correction_type empirical
_exptl_crystal_colour yellow
_exptl_crystal_density_diffrn 1.460
_exptl_crystal_density_method 'not measured'
_exptl_crystal_description prism
_exptl_crystal_F_000 1152
_exptl_crystal_size_max 0.45
_exptl_crystal_size_mid 0.20
_exptl_crystal_size_min 0.15
_refine_diff_density_max 0.349
_refine_diff_density_min -0.502
_refine_diff_density_rms 0.052
_refine_ls_extinction_method none
_refine_ls_goodness_of_fit_ref 1.030
_refine_ls_hydrogen_treatment constr
_refine_ls_matrix_type full
_refine_ls_number_parameters 202
_refine_ls_number_reflns 2874
_refine_ls_number_restraints 0
_refine_ls_restrained_S_all 1.030
_refine_ls_R_factor_all 0.0548
_refine_ls_R_factor_gt 0.0487
_refine_ls_shift/su_max 0.001
_refine_ls_shift/su_mean 0.000
_refine_ls_structure_factor_coef Fsqd
_refine_ls_weighting_details 'calc w=1/[\s^2^(Fo^2^)+(0.0488P)^2^+4.1669P] where P=(Fo^2^+2Fc^2^)/3'
_refine_ls_weighting_scheme calc
_refine_ls_wR_factor_gt 0.1176
_refine_ls_wR_factor_ref 0.1220
_reflns_number_gt 2523
_reflns_number_total 2874
_reflns_threshold_expression >2sigma(I)
_cod_data_source_file jo052511from20051206_022159_4.cif
_cod_depositor_comments
;
The following automatic conversions were performed:
'_symmetry_cell_setting' value 'Monoclinic' changed to 'monoclinic'
according to '/home/saulius/struct/CIF-dictionaries/cif_core.dic'
dictionary named 'cif_core.dic' version 2.4.1 from 2010-06-29.

Automatic conversion script
Id: cif_fix_enum 1527 2010-12-29 10:47:43Z saulius 
;
_cod_original_sg_symbol_H-M 'C 2/c'
_cod_database_code 4021561

loop_
_symmetry_equiv_pos_as_xyz
'x, y, z'
'-x, y, -z+1/2'
'x+1/2, y+1/2, z'
'-x+1/2, y+1/2, -z+1/2'
'-x, -y, -z'
'x, -y, z-1/2'
'-x+1/2, -y+1/2, -z'
'x+1/2, -y+1/2, z-1/2'

loop_
_atom_site_label
_atom_site_type_symbol
_atom_site_fract_x
_atom_site_fract_y
_atom_site_fract_z
_atom_site_U_iso_or_equiv
_atom_site_adp_type
_atom_site_occupancy
_atom_site_symmetry_multiplicity
_atom_site_calc_flag
_atom_site_refinement_flags
_atom_site_disorder_assembly
_atom_site_disorder_group
B1 B 0.98274(14) 0.15523(19) 0.60755(9) 0.0246(4) Uani 1 1 d . A .
C1 C 0.73142(13) 0.34204(17) 0.79371(8) 0.0278(4) Uani 1 1 d . . .
H2 H 0.7270 0.3183 0.8416 0.033 Uiso 1 1 calc R . .
C2 C 0.67041(13) 0.43198(18) 0.75714(9) 0.0306(4) Uani 1 1 d . . .
H3 H 0.6162 0.4809 0.7749 0.037 Uiso 1 1 calc R . .
C3 C 0.70275(13) 0.43822(18) 0.68905(9) 0.0302(4) Uani 1 1 d . . .
H4 H 0.6747 0.4926 0.6520 0.036 Uiso 1 1 calc R . .
C4 C 0.78333(12) 0.35060(16) 0.68505(8) 0.0241(3) Uani 1 1 d . . .
C5 C 0.84718(12) 0.31020(15) 0.63071(8) 0.0218(3) Uani 1 1 d . A .
C6 C 0.84723(19) 0.3608(2) 0.56303(10) 0.0534(7) Uani 1 1 d . . .
C7 C 0.91435(12) 0.30654(16) 0.51751(8) 0.0245(3) Uani 1 1 d . A .
C8 C 0.92611(15) 0.34369(19) 0.44582(9) 0.0348(4) Uani 1 1 d . . .
C9 C 0.8970(2) 0.4506(3) 0.40294(11) 0.0642(8) Uani 1 1 d . A .
H5 H 0.8567 0.5241 0.4156 0.077 Uiso 1 1 calc R . .
C10 C 0.9375(2) 0.4309(3) 0.33785(11) 0.0610(8) Uani 1 1 d . . .
H6 H 0.9301 0.4886 0.2983 0.073 Uiso 1 1 calc R A .
C11 C 0.98971(15) 0.3130(2) 0.34164(9) 0.0367(4) Uani 1 1 d . A .
H7 H 1.0244 0.2739 0.3047 0.044 Uiso 1 1 calc R . .
C12 C 0.7517(2) 0.4387(3) 0.53064(14) 0.0235(8) Uani 0.573(5) 1 d P A 1
H9 H 0.7400 0.4173 0.4802 0.028 Uiso 0.573(5) 1 calc PR A 1
H10 H 0.6909 0.4135 0.5551 0.028 Uiso 0.573(5) 1 calc PR A 1
C13 C 0.7740(2) 0.5868(3) 0.54043(17) 0.0315(9) Uani 0.573(5) 1 d P A 1
H11 H 0.7864 0.6062 0.5905 0.047 Uiso 0.573(5) 1 calc PR A 1
H12 H 0.7161 0.6391 0.5216 0.047 Uiso 0.573(5) 1 calc PR A 1
H13 H 0.8338 0.6105 0.5154 0.047 Uiso 0.573(5) 1 calc PR A 1
C14 C 0.8206(3) 0.5164(4) 0.55382(19) 0.0217(10) Uani 0.427(5) 1 d P A 2
H14 H 0.8144 0.5601 0.5999 0.026 Uiso 0.427(5) 1 calc PR A 2
H15 H 0.8726 0.5635 0.5282 0.026 Uiso 0.427(5) 1 calc PR A 2
C15 C 0.7198(3) 0.5140(4) 0.5114(2) 0.0266(11) Uani 0.427(5) 1 d P A 2
H16 H 0.7278 0.4688 0.4665 0.040 Uiso 0.427(5) 1 calc PR A 2
H17 H 0.6967 0.6059 0.5026 0.040 Uiso 0.427(5) 1 calc PR A 2
H18 H 0.6700 0.4660 0.5377 0.040 Uiso 0.427(5) 1 calc PR A 2
F1 F 0.96934(9) 0.01891(10) 0.60601(5) 0.0359(3) Uani 1 1 d . . .
F2 F 1.07801(8) 0.18563(12) 0.63658(5) 0.0345(3) Uani 1 1 d . . .
N1 N 0.79835(10) 0.29320(14) 0.75030(7) 0.0247(3) Uani 1 1 d . . .
H1 H 0.8449 0.2333 0.7619 0.030 Uiso 1 1 calc R . .
N2 N 0.98370(10) 0.26188(15) 0.40636(7) 0.0265(3) Uani 1 1 d . A .
H8 H 1.0124 0.1870 0.4213 0.032 Uiso 1 1 calc R . .
O1 O 0.90863(10) 0.21490(13) 0.65152(6) 0.0331(3) Uani 1 1 d . . .
O2 O 0.97297(9) 0.20725(12) 0.53637(6) 0.0267(3) Uani 1 1 d . . .

loop_
_atom_site_aniso_label
_atom_site_aniso_U_11
_atom_site_aniso_U_22
_atom_site_aniso_U_33
_atom_site_aniso_U_23
_atom_site_aniso_U_13
_atom_site_aniso_U_12
B1 0.0279(9) 0.0274(9) 0.0186(8) 0.0023(7) 0.0024(7) 0.0102(7)
C1 0.0330(8) 0.0296(8) 0.0216(8) -0.0047(6) 0.0103(6) -0.0050(7)
C2 0.0325(9) 0.0300(8) 0.0309(9) -0.0034(7) 0.0141(7) 0.0033(7)
C3 0.0341(9) 0.0302(9) 0.0270(8) 0.0014(7) 0.0087(7) 0.0088(7)
C4 0.0305(8) 0.0238(7) 0.0185(7) 0.0005(6) 0.0050(6) 0.0031(6)
C5 0.0261(7) 0.0198(7) 0.0197(7) -0.0011(6) 0.0030(6) 0.0043(6)
C6 0.0780(16) 0.0556(13) 0.0297(10) 0.0215(9) 0.0287(10) 0.0509(12)
C7 0.0301(8) 0.0241(8) 0.0196(7) 0.0028(6) 0.0041(6) 0.0087(6)
C8 0.0442(10) 0.0386(10) 0.0228(8) 0.0060(7) 0.0121(7) 0.0212(8)
C9 0.098(2) 0.0670(15) 0.0316(11) 0.0245(10) 0.0332(12) 0.0577(15)
C10 0.0869(18) 0.0704(16) 0.0287(10) 0.0239(10) 0.0276(11) 0.0488(14)
C11 0.0423(10) 0.0509(11) 0.0178(8) 0.0038(7) 0.0094(7) 0.0166(9)
C12 0.0216(13) 0.0294(17) 0.0196(13) 0.0022(11) 0.0014(10) 0.0089(12)
C13 0.0340(17) 0.0275(17) 0.0340(16) 0.0060(13) 0.0100(13) 0.0123(14)
C14 0.027(2) 0.0172(19) 0.0215(18) 0.0000(13) 0.0059(14) 0.0035(16)
C15 0.0253(19) 0.024(2) 0.031(2) 0.0023(17) 0.0014(16) 0.0066(17)
F1 0.0521(7) 0.0273(5) 0.0295(5) 0.0028(4) 0.0132(5) 0.0043(5)
F2 0.0317(5) 0.0481(6) 0.0233(5) -0.0030(4) -0.0019(4) 0.0085(5)
N1 0.0288(7) 0.0270(7) 0.0187(6) 0.0007(5) 0.0044(5) 0.0033(5)
N2 0.0293(7) 0.0327(7) 0.0178(6) 0.0008(5) 0.0042(5) 0.0106(6)
O1 0.0389(7) 0.0427(7) 0.0186(5) 0.0087(5) 0.0087(5) 0.0224(6)
O2 0.0307(6) 0.0315(6) 0.0183(5) 0.0029(4) 0.0056(4) 0.0145(5)

loop_
_atom_type_symbol
_atom_type_description
_atom_type_scat_dispersion_real
_atom_type_scat_dispersion_imag
_atom_type_scat_source
C C 0.0033 0.0016 'International Tables Vol C Tables 4.2.6.8 and 6.1.1.4'
H H 0.0000 0.0000 'International Tables Vol C Tables 4.2.6.8 and 6.1.1.4'
B B 0.0013 0.0007 'International Tables Vol C Tables 4.2.6.8 and 6.1.1.4'
N N 0.0061 0.0033 'International Tables Vol C Tables 4.2.6.8 and 6.1.1.4'
O O 0.0106 0.0060 'International Tables Vol C Tables 4.2.6.8 and 6.1.1.4'
F F 0.0171 0.0103 'International Tables Vol C Tables 4.2.6.8 and 6.1.1.4'

loop_
_geom_angle_atom_site_label_1
_geom_angle_atom_site_label_2
_geom_angle_atom_site_label_3
_geom_angle
F1 B1 F2 109.90(14)
F1 B1 O2 109.32(14)
F2 B1 O2 108.87(14)
F1 B1 O1 109.08(14)
F2 B1 O1 108.19(14)
O2 B1 O1 111.46(13)
N1 C1 C2 108.49(14)
N1 C1 H2 125.8
C2 C1 H2 125.8
C1 C2 C3 107.31(15)
C1 C2 H3 126.3
C3 C2 H3 126.3
C4 C3 C2 107.74(15)
C4 C3 H4 126.1
C2 C3 H4 126.1
N1 C4 C3 106.50(14)
N1 C4 C5 118.46(14)
C3 C4 C5 135.03(15)
O1 C5 C6 121.05(14)
O1 C5 C4 111.86(13)
C6 C5 C4 127.09(14)
C5 C6 C7 118.38(15)
C5 C6 C12 119.85(18)
C7 C6 C12 118.48(18)
C5 C6 C14 116.3(2)
C7 C6 C14 117.1(2)
C12 C6 C14 46.61(18)
O2 C7 C6 121.38(14)
O2 C7 C8 111.35(14)
C6 C7 C8 127.20(15)
N2 C8 C9 106.26(15)
N2 C8 C7 117.64(15)
C9 C8 C7 136.01(16)
C8 C9 C10 107.91(18)
C8 C9 H5 126.0
C10 C9 H5 126.0
C11 C10 C9 107.19(17)
C11 C10 H6 126.4
C9 C10 H6 126.4
N2 C11 C10 108.59(16)
N2 C11 H7 125.7
C10 C11 H7 125.7
C13 C12 C6 106.6(2)
C13 C12 H9 110.4
C6 C12 H9 110.4
C13 C12 H10 110.4
C6 C12 H10 110.4
H9 C12 H10 108.6
C15 C14 C6 103.0(3)
C15 C14 H14 111.2
C6 C14 H14 111.2
C15 C14 H15 111.2
C6 C14 H15 111.2
H14 C14 H15 109.1
C14 C15 H16 109.5
C14 C15 H17 109.5
H16 C15 H17 109.5
C14 C15 H18 109.5
H16 C15 H18 109.5
H17 C15 H18 109.5
C1 N1 C4 109.96(14)
C1 N1 H1 125.0
C4 N1 H1 125.0
C11 N2 C8 110.04(14)
C11 N2 H8 125.0
C8 N2 H8 125.0
C5 O1 B1 123.82(12)
C7 O2 B1 123.43(12)

loop_
_geom_bond_atom_site_label_1
_geom_bond_atom_site_label_2
_geom_bond_distance
B1 F1 1.375(2)
B1 F2 1.384(2)
B1 O2 1.453(2)
B1 O1 1.459(2)
C1 N1 1.343(2)
C1 C2 1.373(3)
C1 H2 0.9500
C2 C3 1.394(2)
C2 H3 0.9500
C3 C4 1.389(2)
C3 H4 0.9500
C4 N1 1.375(2)
C4 C5 1.437(2)
C5 O1 1.3013(19)
C5 C6 1.387(2)
C6 C7 1.392(2)
C6 C12 1.582(3)
C6 C14 1.603(4)
C7 O2 1.2994(19)
C7 C8 1.435(2)
C8 N2 1.375(2)
C8 C9 1.387(3)
C9 C10 1.397(3)
C9 H5 0.9500
C10 C11 1.368(3)
C10 H6 0.9500
C11 N2 1.344(2)
C11 H7 0.9500
C12 C13 1.520(4)
C12 H9 0.9900
C12 H10 0.9900
C13 H11 0.9800
C13 H12 0.9800
C13 H13 0.9800
C14 C15 1.523(6)
C14 H14 0.9900
C14 H15 0.9900
C15 H16 0.9800
C15 H17 0.9800
C15 H18 0.9800
N1 H1 0.8800
N2 H8 0.8800
